data_7050123
loop_
_publ_author_name
'Gudneppanavar Rajsekhar'
'Chebrolu P. Rao'
'Pauli Saarenketo'
'Kalle N\"attinen'
'Kari Rissanen'

_publ_section_title
;
 Complexation behaviour of hexadentate ligands possessing N2O4 and
 N2O2S2 cores: differential reactivity towards Co(II), Ni(II) and
 Zn(II) salts and structures of the products
;
_journal_issue 1
_journal_name_full 'New J. Chem.'
_journal_page_first 75
_journal_page_last 84
_journal_paper_doi 10.1039/b305313j
_journal_volume 28
_journal_year 2004
_chemical_formula_sum 'C36 H26 N2 O2 S2 Zn'
_chemical_formula_weight 648.08
_chemical_name_systematic
;
?
;
_space_group_IT_number 15
_symmetry_cell_setting monoclinic
_symmetry_Int_Tables_number 15
_symmetry_space_group_name_Hall '-C 2yc'
_symmetry_space_group_name_H-M 'C 1 2/c 1'
_atom_sites_solution_hydrogens geom
_atom_sites_solution_primary direct
_atom_sites_solution_secondary difmap
_audit_creation_method SHELXL-97
_cell_angle_alpha 90.00
_cell_angle_beta 110.55(1)
_cell_angle_gamma 90.00
_cell_formula_units_Z 4
_cell_length_a 22.994(1)
_cell_length_b 7.612(1)
_cell_length_c 17.980(2)
_cell_measurement_reflns_used 2505
_cell_measurement_temperature 173(2)
_cell_measurement_theta_max 25
_cell_measurement_theta_min 7
_cell_volume 2946.8(6)
_computing_cell_refinement DENZO-SMN
_computing_data_collection Collect
_computing_data_reduction DENZO-SMN
_computing_molecular_graphics 'PLATON (A.L.Spek, 2000)'
_computing_publication_material 'SHELXL-97 (Sheldrick, 1997)'
_computing_structure_refinement 'SHELXL-97 (Sheldrick, 1997)'
_computing_structure_solution 'SHELXS-97 (Sheldrick, 1990)'
_diffrn_ambient_temperature 173(2)
_diffrn_measured_fraction_theta_full 0.969
_diffrn_measured_fraction_theta_max 0.969
_diffrn_measurement_device_type 'Nonius KappaCCD'
_diffrn_measurement_method 'Rotation in phi and omega, 1 deg.'
_diffrn_radiation_monochromator graphite
_diffrn_radiation_source 'fine-focus sealed tube'
_diffrn_radiation_type MoK\a
_diffrn_radiation_wavelength 0.71073
_diffrn_reflns_av_R_equivalents 0.0311
_diffrn_reflns_av_sigmaI/netI 0.0508
_diffrn_reflns_limit_h_max 27
_diffrn_reflns_limit_h_min -27
_diffrn_reflns_limit_k_max 8
_diffrn_reflns_limit_k_min -7
_diffrn_reflns_limit_l_max 21
_diffrn_reflns_limit_l_min -21
_diffrn_reflns_number 4626
_diffrn_reflns_theta_full 24.97
_diffrn_reflns_theta_max 24.97
_diffrn_reflns_theta_min 2.95
_exptl_absorpt_coefficient_mu 1.012
_exptl_absorpt_correction_type none
_exptl_crystal_colour Yellow
_exptl_crystal_density_diffrn 1.461
_exptl_crystal_density_meas ?
_exptl_crystal_density_method 'not measured'
_exptl_crystal_description Rods
_exptl_crystal_F_000 1336
_exptl_crystal_size_max 0.20
_exptl_crystal_size_mid 0.20
_exptl_crystal_size_min 0.05
_refine_diff_density_max 0.265
_refine_diff_density_min -0.384
_refine_diff_density_rms 0.058
_refine_ls_extinction_method none
_refine_ls_goodness_of_fit_ref 1.036
_refine_ls_hydrogen_treatment riding
_refine_ls_matrix_type full
_refine_ls_number_parameters 195
_refine_ls_number_reflns 2501
_refine_ls_number_restraints 0
_refine_ls_restrained_S_all 1.036
_refine_ls_R_factor_all 0.0529
_refine_ls_R_factor_gt 0.0339
_refine_ls_shift/su_max 0.000
_refine_ls_shift/su_mean 0.000
_refine_ls_structure_factor_coef Fsqd
_refine_ls_weighting_details 'calc w=1/[\s^2^(Fo^2^)+(0.0150P)^2^+4.6217P] where P=(Fo^2^+2Fc^2^)/3'
_refine_ls_weighting_scheme calc
_refine_ls_wR_factor_gt 0.0664
_refine_ls_wR_factor_ref 0.0726
_reflns_number_gt 1999
_reflns_number_total 2501
_reflns_threshold_expression >2sigma(I)
_cod_data_source_file b305313j.txt
_cod_data_source_block rao003
_cod_depositor_comments
;
The following automatic conversions were performed:

'_exptl_crystal_density_meas' value 'none' was changed to '?' - the
value is perceived as not measured.

Automatic conversion script
Id: cif_fix_values 3008 2015-01-20 13:52:24Z robertas 
;
_cod_original_cell_volume 2946.8(5)
_cod_original_sg_symbol_H-M C2/c
_cod_database_code 7050123

loop_
_symmetry_equiv_pos_as_xyz
'x, y, z'
'-x, y, -z+1/2'
'x+1/2, y+1/2, z'
'-x+1/2, y+1/2, -z+1/2'
'-x, -y, -z'
'x, -y, z-1/2'
'-x+1/2, -y+1/2, -z'
'x+1/2, -y+1/2, z-1/2'

loop_
_atom_site_label
_atom_site_type_symbol
_atom_site_fract_x
_atom_site_fract_y
_atom_site_fract_z
_atom_site_U_iso_or_equiv
_atom_site_adp_type
_atom_site_occupancy
_atom_site_symmetry_multiplicity
_atom_site_calc_flag
_atom_site_refinement_flags
_atom_site_disorder_assembly
_atom_site_disorder_group
Zn1 Zn 0.5000 0.72129(5) 0.2500 0.02371(14) Uani 1 2 d S . .
O1 O 0.52479(8) 0.8831(2) 0.18029(11) 0.0283(4) Uani 1 1 d . . .
C2 C 0.57501(12) 0.8745(3) 0.16439(15) 0.0239(6) Uani 1 1 d . . .
C3 C 0.57444(13) 0.9625(3) 0.09326(16) 0.0310(7) Uani 1 1 d . . .
H3A H 0.5392 1.0246 0.0632 0.037 Uiso 1 1 calc R . .
C4 C 0.62375(14) 0.9573(4) 0.06907(17) 0.0333(7) Uani 1 1 d . . .
H4A H 0.6208 1.0116 0.0215 0.040 Uiso 1 1 calc R . .
C5 C 0.68007(13) 0.8716(3) 0.11395(16) 0.0288(6) Uani 1 1 d . . .
C6 C 0.73098(14) 0.8682(4) 0.08759(18) 0.0358(7) Uani 1 1 d . . .
H6A H 0.7274 0.9226 0.0399 0.043 Uiso 1 1 calc R . .
C7 C 0.78546(14) 0.7871(4) 0.13018(18) 0.0386(7) Uani 1 1 d . . .
H7A H 0.8187 0.7870 0.1120 0.046 Uiso 1 1 calc R . .
C8 C 0.79043(13) 0.7043(4) 0.20155(18) 0.0365(7) Uani 1 1 d . . .
H8A H 0.8273 0.6487 0.2311 0.044 Uiso 1 1 calc R . .
C9 C 0.74137(12) 0.7041(3) 0.22866(16) 0.0295(6) Uani 1 1 d . . .
H9A H 0.7457 0.6468 0.2760 0.035 Uiso 1 1 calc R . .
C10 C 0.68460(12) 0.7884(3) 0.18663(15) 0.0234(6) Uani 1 1 d . . .
C11 C 0.63112(11) 0.7885(3) 0.21228(14) 0.0213(6) Uani 1 1 d . . .
C12 C 0.63705(12) 0.7144(3) 0.28751(14) 0.0222(6) Uani 1 1 d . . .
H12A H 0.6768 0.6803 0.3194 0.027 Uiso 1 1 calc R . .
N13 N 0.59334(9) 0.6889(3) 0.31673(12) 0.0217(5) Uani 1 1 d . . .
C14 C 0.60972(12) 0.6343(3) 0.39710(15) 0.0235(6) Uani 1 1 d . . .
C15 C 0.66303(13) 0.6939(4) 0.45639(16) 0.0315(7) Uani 1 1 d . . .
H15A H 0.6908 0.7652 0.4433 0.038 Uiso 1 1 calc R . .
C16 C 0.67516(14) 0.6477(4) 0.53532(17) 0.0359(7) Uani 1 1 d . . .
H16A H 0.7115 0.6863 0.5744 0.043 Uiso 1 1 calc R . .
C17 C 0.63397(15) 0.5457(4) 0.55587(18) 0.0392(8) Uani 1 1 d . . .
H17A H 0.6416 0.5184 0.6089 0.047 Uiso 1 1 calc R . .
C18 C 0.58130(14) 0.4838(4) 0.49761(17) 0.0356(7) Uani 1 1 d . . .
H18A H 0.5539 0.4127 0.5116 0.043 Uiso 1 1 calc R . .
C19 C 0.56852(12) 0.5259(3) 0.41853(16) 0.0268(6) Uani 1 1 d . . .
S20 S 0.49789(3) 0.45315(9) 0.34664(4) 0.03102(19) Uani 1 1 d . . .
C21 C 0.52174(13) 0.2794(4) 0.29316(17) 0.0362(7) Uani 1 1 d . . .
H21A H 0.5641 0.2995 0.2959 0.043 Uiso 1 1 calc R . .
H21B H 0.5201 0.1664 0.3172 0.043 Uiso 1 1 calc R . .

loop_
_atom_site_aniso_label
_atom_site_aniso_U_11
_atom_site_aniso_U_22
_atom_site_aniso_U_33
_atom_site_aniso_U_23
_atom_site_aniso_U_13
_atom_site_aniso_U_12
Zn1 0.0202(3) 0.0204(2) 0.0311(3) 0.000 0.00978(19) 0.000
O1 0.0238(11) 0.0247(10) 0.0375(12) 0.0077(8) 0.0122(9) 0.0038(8)
C2 0.0270(16) 0.0171(13) 0.0273(15) -0.0020(11) 0.0092(12) -0.0049(11)
C3 0.0275(16) 0.0299(16) 0.0301(16) 0.0075(12) 0.0033(13) -0.0011(12)
C4 0.0383(19) 0.0329(17) 0.0267(16) 0.0076(12) 0.0088(14) -0.0059(13)
C5 0.0360(17) 0.0239(15) 0.0287(16) -0.0025(12) 0.0142(13) -0.0103(12)
C6 0.0401(19) 0.0372(17) 0.0362(18) 0.0023(14) 0.0212(15) -0.0086(14)
C7 0.0372(18) 0.0402(17) 0.0496(19) 0.0002(15) 0.0292(16) -0.0053(15)
C8 0.0285(16) 0.0394(17) 0.0461(19) 0.0079(14) 0.0186(14) 0.0043(13)
C9 0.0305(16) 0.0292(15) 0.0313(16) 0.0043(13) 0.0140(13) -0.0010(13)
C10 0.0262(15) 0.0199(13) 0.0245(14) -0.0015(11) 0.0095(12) -0.0069(11)
C11 0.0230(14) 0.0181(13) 0.0239(14) 0.0002(11) 0.0098(11) -0.0026(11)
C12 0.0218(14) 0.0182(13) 0.0256(14) -0.0009(11) 0.0071(12) 0.0004(11)
N13 0.0221(12) 0.0209(12) 0.0233(12) 0.0016(9) 0.0096(10) 0.0013(9)
C14 0.0257(15) 0.0221(14) 0.0238(15) 0.0031(11) 0.0101(12) 0.0065(11)
C15 0.0286(16) 0.0359(17) 0.0313(16) -0.0019(13) 0.0121(13) 0.0011(13)
C16 0.0323(18) 0.0472(18) 0.0257(16) -0.0018(13) 0.0068(14) 0.0075(14)
C17 0.050(2) 0.0414(18) 0.0281(17) 0.0125(14) 0.0162(16) 0.0166(15)
C18 0.043(2) 0.0328(17) 0.0387(18) 0.0122(13) 0.0237(16) 0.0094(14)
C19 0.0278(16) 0.0253(15) 0.0305(16) 0.0049(12) 0.0143(13) 0.0066(12)
S20 0.0273(4) 0.0282(4) 0.0419(5) 0.0060(3) 0.0176(3) -0.0008(3)
C21 0.0358(17) 0.0177(15) 0.0534(19) 0.0041(13) 0.0136(14) 0.0020(12)

loop_
_atom_type_symbol
_atom_type_description
_atom_type_scat_dispersion_real
_atom_type_scat_dispersion_imag
_atom_type_scat_source
C C 0.0033 0.0016 'International Tables Vol C Tables 4.2.6.8 and 6.1.1.4'
H H 0.0000 0.0000 'International Tables Vol C Tables 4.2.6.8 and 6.1.1.4'
N N 0.0061 0.0033 'International Tables Vol C Tables 4.2.6.8 and 6.1.1.4'
O O 0.0106 0.0060 'International Tables Vol C Tables 4.2.6.8 and 6.1.1.4'
S S 0.1246 0.1234 'International Tables Vol C Tables 4.2.6.8 and 6.1.1.4'
Zn Zn 0.2839 1.4301 'International Tables Vol C Tables 4.2.6.8 and 6.1.1.4'

loop_
_geom_angle_atom_site_label_1
_geom_angle_atom_site_label_2
_geom_angle_atom_site_label_3
_geom_angle
_geom_angle_site_symmetry_1
_geom_angle_site_symmetry_3
_geom_angle_publ_flag
O1 Zn1 O1 103.01(11) 2_655 . ?
O1 Zn1 N13 88.33(8) 2_655 2_655 ?
O1 Zn1 N13 100.22(8) . 2_655 ?
O1 Zn1 N13 100.22(8) 2_655 . ?
O1 Zn1 N13 88.33(8) . . ?
N13 Zn1 N13 166.33(11) 2_655 . ?
O1 Zn1 S20 162.82(5) 2_655 2_655 ?
O1 Zn1 S20 89.35(6) . 2_655 ?
N13 Zn1 S20 77.63(6) 2_655 2_655 ?
N13 Zn1 S20 91.94(6) . 2_655 ?
O1 Zn1 S20 89.35(6) 2_655 . ?
O1 Zn1 S20 162.82(5) . . ?
N13 Zn1 S20 91.94(6) 2_655 . ?
N13 Zn1 S20 77.63(6) . . ?
S20 Zn1 S20 81.38(3) 2_655 . ?
C2 O1 Zn1 126.20(16) . . ?
O1 C2 C11 125.4(2) . . ?
O1 C2 C3 116.4(2) . . ?
C11 C2 C3 118.2(2) . . ?
C4 C3 C2 121.7(3) . . ?
C4 C3 H3A 119.1 . . ?
C2 C3 H3A 119.1 . . ?
C3 C4 C5 122.1(3) . . ?
C3 C4 H4A 118.9 . . ?
C5 C4 H4A 118.9 . . ?
C6 C5 C4 121.1(3) . . ?
C6 C5 C10 119.9(3) . . ?
C4 C5 C10 119.0(2) . . ?
C7 C6 C5 121.8(3) . . ?
C7 C6 H6A 119.1 . . ?
C5 C6 H6A 119.1 . . ?
C6 C7 C8 118.8(3) . . ?
C6 C7 H7A 120.6 . . ?
C8 C7 H7A 120.6 . . ?
C9 C8 C7 120.8(3) . . ?
C9 C8 H8A 119.6 . . ?
C7 C8 H8A 119.6 . . ?
C8 C9 C10 121.9(2) . . ?
C8 C9 H9A 119.1 . . ?
C10 C9 H9A 119.1 . . ?
C9 C10 C5 116.7(2) . . ?
C9 C10 C11 123.7(2) . . ?
C5 C10 C11 119.5(2) . . ?
C12 C11 C2 121.1(2) . . ?
C12 C11 C10 119.3(2) . . ?
C2 C11 C10 119.5(2) . . ?
N13 C12 C11 127.7(2) . . ?
N13 C12 H12A 116.2 . . ?
C11 C12 H12A 116.2 . . ?
C12 N13 C14 119.2(2) . . ?
C12 N13 Zn1 122.52(17) . . ?
C14 N13 Zn1 118.31(16) . . ?
C15 C14 C19 118.6(2) . . ?
C15 C14 N13 122.2(2) . . ?
C19 C14 N13 119.0(2) . . ?
C14 C15 C16 120.5(3) . . ?
C14 C15 H15A 119.8 . . ?
C16 C15 H15A 119.8 . . ?
C17 C16 C15 120.5(3) . . ?
C17 C16 H16A 119.8 . . ?
C15 C16 H16A 119.8 . . ?
C16 C17 C18 119.7(3) . . ?
C16 C17 H17A 120.2 . . ?
C18 C17 H17A 120.2 . . ?
C17 C18 C19 121.0(3) . . ?
C17 C18 H18A 119.5 . . ?
C19 C18 H18A 119.5 . . ?
C18 C19 C14 119.7(3) . . ?
C18 C19 S20 119.1(2) . . ?
C14 C19 S20 121.0(2) . . ?
C19 S20 C21 104.02(13) . . ?
C19 S20 Zn1 90.83(9) . . ?
C21 S20 Zn1 97.60(9) . . ?
C21 C21 S20 108.97(18) 2_655 . ?
C21 C21 H21A 109.9 2_655 . ?
S20 C21 H21A 109.9 . . ?
C21 C21 H21B 109.9 2_655 . ?
S20 C21 H21B 109.9 . . ?
H21A C21 H21B 108.3 . . ?

loop_
_geom_bond_atom_site_label_1
_geom_bond_atom_site_label_2
_geom_bond_distance
_geom_bond_site_symmetry_2
_geom_bond_publ_flag
Zn1 O1 1.9784(17) 2_655 ?
Zn1 O1 1.9784(17) . ?
Zn1 N13 2.073(2) 2_655 ?
Zn1 N13 2.073(2) . ?
Zn1 S20 2.6919(8) 2_655 ?
Zn1 S20 2.6919(8) . ?
O1 C2 1.285(3) . ?
C2 C11 1.433(4) . ?
C2 C3 1.440(4) . ?
C3 C4 1.350(4) . ?
C3 H3A 0.9300 . ?
C4 C5 1.421(4) . ?
C4 H4A 0.9300 . ?
C5 C6 1.409(4) . ?
C5 C10 1.423(3) . ?
C6 C7 1.365(4) . ?
C6 H6A 0.9300 . ?
C7 C8 1.398(4) . ?
C7 H7A 0.9300 . ?
C8 C9 1.377(4) . ?
C8 H8A 0.9300 . ?
C9 C10 1.412(4) . ?
C9 H9A 0.9300 . ?
C10 C11 1.457(3) . ?
C11 C12 1.427(3) . ?
C12 N13 1.302(3) . ?
C12 H12A 0.9300 . ?
N13 C14 1.421(3) . ?
C14 C15 1.388(4) . ?
C14 C19 1.409(4) . ?
C15 C16 1.392(4) . ?
C15 H15A 0.9300 . ?
C16 C17 1.372(4) . ?
C16 H16A 0.9300 . ?
C17 C18 1.377(4) . ?
C17 H17A 0.9300 . ?
C18 C19 1.385(4) . ?
C18 H18A 0.9300 . ?
C19 S20 1.772(3) . ?
S20 C21 1.829(3) . ?
C21 C21 1.523(6) 2_655 ?
C21 H21A 0.9700 . ?
C21 H21B 0.9700 . ?

loop_
_geom_torsion_atom_site_label_1
_geom_torsion_atom_site_label_2
_geom_torsion_atom_site_label_3
_geom_torsion_atom_site_label_4
_geom_torsion
_geom_torsion_site_symmetry_1
_geom_torsion_site_symmetry_2
_geom_torsion_site_symmetry_3
_geom_torsion_site_symmetry_4
_geom_torsion_publ_flag
O1 Zn1 O1 C2 131.5(2) 2_655 . . . ?
N13 Zn1 O1 C2 -137.9(2) 2_655 . . . ?
N13 Zn1 O1 C2 31.4(2) . . . . ?
S20 Zn1 O1 C2 -60.6(2) 2_655 . . . ?
S20 Zn1 O1 C2 -3.5(4) . . . . ?
Zn1 O1 C2 C11 -22.4(4) . . . . ?
Zn1 O1 C2 C3 159.03(18) . . . . ?
O1 C2 C3 C4 -177.7(2) . . . . ?
C11 C2 C3 C4 3.7(4) . . . . ?
C2 C3 C4 C5 -2.9(4) . . . . ?
C3 C4 C5 C6 -179.9(3) . . . . ?
C3 C4 C5 C10 0.1(4) . . . . ?
C4 C5 C6 C7 179.7(3) . . . . ?
C10 C5 C6 C7 -0.3(4) . . . . ?
C5 C6 C7 C8 0.5(5) . . . . ?
C6 C7 C8 C9 0.0(5) . . . . ?
C7 C8 C9 C10 -0.8(4) . . . . ?
C8 C9 C10 C5 0.9(4) . . . . ?
C8 C9 C10 C11 178.7(3) . . . . ?
C6 C5 C10 C9 -0.4(4) . . . . ?
C4 C5 C10 C9 179.6(2) . . . . ?
C6 C5 C10 C11 -178.3(2) . . . . ?
C4 C5 C10 C11 1.7(4) . . . . ?
O1 C2 C11 C12 -5.1(4) . . . . ?
C3 C2 C11 C12 173.5(2) . . . . ?
O1 C2 C11 C10 179.7(2) . . . . ?
C3 C2 C11 C10 -1.8(4) . . . . ?
C9 C10 C11 C12 6.1(4) . . . . ?
C5 C10 C11 C12 -176.2(2) . . . . ?
C9 C10 C11 C2 -178.5(2) . . . . ?
C5 C10 C11 C2 -0.8(4) . . . . ?
C2 C11 C12 N13 11.5(4) . . . . ?
C10 C11 C12 N13 -173.3(2) . . . . ?
C11 C12 N13 C14 -171.9(2) . . . . ?
C11 C12 N13 Zn1 9.0(4) . . . . ?
O1 Zn1 N13 C12 -127.26(19) 2_655 . . . ?
O1 Zn1 N13 C12 -24.35(19) . . . . ?
N13 Zn1 N13 C12 104.75(19) 2_655 . . . ?
S20 Zn1 N13 C12 64.94(19) 2_655 . . . ?
S20 Zn1 N13 C12 145.68(19) . . . . ?
O1 Zn1 N13 C14 53.62(18) 2_655 . . . ?
O1 Zn1 N13 C14 156.54(18) . . . . ?
N13 Zn1 N13 C14 -74.36(17) 2_655 . . . ?
S20 Zn1 N13 C14 -114.17(17) 2_655 . . . ?
S20 Zn1 N13 C14 -33.43(16) . . . . ?
C12 N13 C14 C15 36.1(4) . . . . ?
Zn1 N13 C14 C15 -144.8(2) . . . . ?
C12 N13 C14 C19 -148.4(2) . . . . ?
Zn1 N13 C14 C19 30.8(3) . . . . ?
C19 C14 C15 C16 -0.3(4) . . . . ?
N13 C14 C15 C16 175.3(2) . . . . ?
C14 C15 C16 C17 -1.4(4) . . . . ?
C15 C16 C17 C18 2.2(4) . . . . ?
C16 C17 C18 C19 -1.3(4) . . . . ?
C17 C18 C19 C14 -0.3(4) . . . . ?
C17 C18 C19 S20 -176.4(2) . . . . ?
C15 C14 C19 C18 1.1(4) . . . . ?
N13 C14 C19 C18 -174.6(2) . . . . ?
C15 C14 C19 S20 177.1(2) . . . . ?
N13 C14 C19 S20 1.4(3) . . . . ?
C18 C19 S20 C21 -107.9(2) . . . . ?
C14 C19 S20 C21 76.1(2) . . . . ?
C18 C19 S20 Zn1 154.1(2) . . . . ?
C14 C19 S20 Zn1 -21.9(2) . . . . ?
O1 Zn1 S20 C19 -74.79(10) 2_655 . . . ?
O1 Zn1 S20 C19 61.7(2) . . . . ?
N13 Zn1 S20 C19 -163.09(10) 2_655 . . . ?
N13 Zn1 S20 C19 25.82(10) . . . . ?
S20 Zn1 S20 C19 119.73(9) 2_655 . . . ?
O1 Zn1 S20 C21 -179.05(10) 2_655 . . . ?
O1 Zn1 S20 C21 -42.6(2) . . . . ?
N13 Zn1 S20 C21 92.65(11) 2_655 . . . ?
N13 Zn1 S20 C21 -78.44(11) . . . . ?
S20 Zn1 S20 C21 15.47(9) 2_655 . . . ?
C19 S20 C21 C21 -147.1(2) . . . 2_655 ?
Zn1 S20 C21 C21 -54.3(2) . . . 2_655 ?
